data_7024783
loop_
_publ_author_name
'Bruce, Michael I.'
'Fox, Mark A.'
'Low, Paul J.'
'Skelton, Brian W.'
'Zaitseva, Natasha N.'

_publ_section_title
;
 Some reactions of an eta3-tetracyanobutadienyl-ruthenium complex.
;
_journal_issue 15
_journal_name_full 'Dalton transactions (Cambridge, England : 2003)'
_journal_page_first 3759
_journal_page_last 3770
_journal_paper_doi 10.1039/b921324d
_journal_volume 39
_journal_year 2010
_chemical_formula_moiety 'C41 H35 N7 Na O P Ru'
_chemical_formula_sum 'C41 H35 N7 Na O P Ru'
_chemical_formula_weight 796.79
_chemical_name_systematic
;
?
;
_space_group_IT_number 14
_symmetry_cell_setting monoclinic
_symmetry_space_group_name_Hall '-P 2ybc'
_symmetry_space_group_name_H-M 'P 1 21/c 1'
_atom_sites_solution_hydrogens geom
_atom_sites_solution_primary direct
_atom_sites_solution_secondary difmap
_audit_creation_date 2007-12-04T11:09:48-00:00
_audit_creation_method 'WinGX routine CIF_UPDATE'
_cell_angle_alpha 90
_cell_angle_beta 115.464(5)
_cell_angle_gamma 90
_cell_formula_units_Z 4
_cell_length_a 19.5078(8)
_cell_length_b 9.6382(2)
_cell_length_c 22.4454(9)
_cell_measurement_reflns_used 13941
_cell_measurement_temperature 100(2)
_cell_measurement_theta_max 31.8758
_cell_measurement_theta_min 2.7881
_cell_volume 3810.2(3)
_computing_cell_refinement
;
CrysAlis RED, Oxford Diffraction Ltd.,
Version 1.171.32.5 (release 08-05-2007 CrysAlis171 .NET)
(compiled May 8 2007,13:10:02)
;
_computing_data_collection
;
CrysAlis CCD, Oxford Diffraction Ltd.,
Version 1.171.32.5 (release 08-05-2007 CrysAlis171 .NET)
(compiled May 8 2007,13:10:02)
;
_computing_data_reduction
;
CrysAlis RED, Oxford Diffraction Ltd.,
Version 1.171.32.5 (release 08-05-2007 CrysAlis171 .NET)
(compiled May 8 2007,13:10:02)
;
_computing_structure_refinement 'SHELXL-97 (Sheldrick, 1997)'
_diffrn_ambient_temperature 100(2)
_diffrn_detector_area_resol_mean 16.0009
_diffrn_measured_fraction_theta_full 0.997
_diffrn_measured_fraction_theta_max 0.997
_diffrn_measurement_device_type
;
Oxford Diffraction Xcalibur diffractometer
;
_diffrn_measurement_method '\f and \w scans'
_diffrn_orient_matrix_UB_11 0.0116822916
_diffrn_orient_matrix_UB_12 -0.0575268672
_diffrn_orient_matrix_UB_13 0.0250138198
_diffrn_orient_matrix_UB_21 0.0084798982
_diffrn_orient_matrix_UB_22 0.04520452
_diffrn_orient_matrix_UB_23 0.031555256
_diffrn_orient_matrix_UB_31 -0.0319293596
_diffrn_orient_matrix_UB_32 -0.0090690112
_diffrn_orient_matrix_UB_33 -0.0013983625
_diffrn_radiation_monochromator graphite
_diffrn_radiation_type MoK\a
_diffrn_radiation_wavelength 0.71073
_diffrn_reflns_av_R_equivalents 0.0633
_diffrn_reflns_av_unetI/netI 0.0874
_diffrn_reflns_limit_h_max 24
_diffrn_reflns_limit_h_min -26
_diffrn_reflns_limit_k_max 13
_diffrn_reflns_limit_k_min -13
_diffrn_reflns_limit_l_max 30
_diffrn_reflns_limit_l_min -30
_diffrn_reflns_number 47404
_diffrn_reflns_theta_full 29
_diffrn_reflns_theta_max 29
_diffrn_reflns_theta_min 2.8
_exptl_absorpt_coefficient_mu 0.507
_exptl_absorpt_correction_T_max 1
_exptl_absorpt_correction_T_min 0.72183
_exptl_absorpt_correction_type multi-scan
_exptl_absorpt_process_details
;
CrysAlis RED, Oxford Diffraction Ltd.,
Version 1.171.32.5 (release 08-05-2007 CrysAlis171 .NET)
(compiled May 8 2007,13:10:02)
Empirical absorption correction using spherical harmonics,
implemented in SCALE3 ABSPACK scaling algorithm.
;
_exptl_crystal_colour dark_red
_exptl_crystal_density_diffrn 1.389
_exptl_crystal_density_method 'not measured'
_exptl_crystal_description plate
_exptl_crystal_F_000 1632
_exptl_crystal_size_max 0.21
_exptl_crystal_size_mid 0.15
_exptl_crystal_size_min 0.05
_refine_diff_density_max 1.207
_refine_diff_density_min -0.6
_refine_diff_density_rms 0.099
_refine_ls_extinction_method none
_refine_ls_goodness_of_fit_ref 0.994
_refine_ls_hydrogen_treatment constr
_refine_ls_matrix_type full
_refine_ls_number_parameters 471
_refine_ls_number_reflns 10103
_refine_ls_number_restraints 0
_refine_ls_restrained_S_all 0.994
_refine_ls_R_factor_all 0.1078
_refine_ls_R_factor_gt 0.0502
_refine_ls_shift/su_max 0.011
_refine_ls_shift/su_mean 0.001
_refine_ls_structure_factor_coef Fsqd
_refine_ls_weighting_details 'calc w=1/[\s^2^(Fo^2^)+(0.0598P)^2^+0.0000P] where P=(Fo^2^+2Fc^2^)/3'
_refine_ls_weighting_scheme calc
_refine_ls_wR_factor_gt 0.1029
_refine_ls_wR_factor_ref 0.122
_reflns_number_gt 6251
_reflns_number_total 10103
_reflns_threshold_expression I>2sigma(I)
_cod_data_source_file b921324d.txt
_cod_data_source_block br1386
_cod_original_sg_symbol_Hall -P_2ybc
_cod_database_code 7024783

loop_
_symmetry_equiv_pos_as_xyz
'x, y, z'
'-x, y+1/2, -z+1/2'
'-x, -y, -z'
'x, -y-1/2, z-1/2'

loop_
_atom_site_label
_atom_site_type_symbol
_atom_site_fract_x
_atom_site_fract_y
_atom_site_fract_z
_atom_site_U_iso_or_equiv
_atom_site_adp_type
_atom_site_occupancy
_atom_site_symmetry_multiplicity
_atom_site_calc_flag
_atom_site_refinement_flags
Ru1 Ru 0.294592(15) 0.59237(3) 0.379376(13) 0.01819(8) Uani 1 1 d .
P1 P 0.31070(5) 0.58972(9) 0.28387(4) 0.01898(18) Uani 1 1 d .
C111 C 0.41053(19) 0.5739(3) 0.29981(16) 0.0215(7) Uani 1 1 d .
C112 C 0.4501(2) 0.4515(4) 0.32759(17) 0.0250(8) Uani 1 1 d .
H112 H 0.4239 0.3761 0.3358 0.03 Uiso 1 1 calc R
C113 C 0.5266(2) 0.4384(4) 0.34334(17) 0.0281(8) Uani 1 1 d .
H113 H 0.5523 0.3536 0.3608 0.034 Uiso 1 1 calc R
C114 C 0.5654(2) 0.5489(4) 0.33358(19) 0.0350(9) Uani 1 1 d .
H114 H 0.618 0.5406 0.3445 0.042 Uiso 1 1 calc R
C115 C 0.5278(2) 0.6723(4) 0.3078(2) 0.0427(11) Uani 1 1 d .
H115 H 0.5549 0.7489 0.302 0.051 Uiso 1 1 calc R
C116 C 0.4508(2) 0.6843(4) 0.29055(19) 0.0316(9) Uani 1 1 d .
H116 H 0.4253 0.7687 0.2722 0.038 Uiso 1 1 calc R
C121 C 0.2602(2) 0.4631(3) 0.21892(16) 0.0206(7) Uani 1 1 d .
C122 C 0.2950(2) 0.3665(4) 0.19510(17) 0.0258(8) Uani 1 1 d .
H122 H 0.3487 0.3572 0.2155 0.031 Uiso 1 1 calc R
C123 C 0.2516(2) 0.2834(4) 0.14157(17) 0.0307(9) Uani 1 1 d .
H123 H 0.2758 0.2179 0.1253 0.037 Uiso 1 1 calc R
C124 C 0.1735(2) 0.2953(4) 0.11177(18) 0.0308(9) Uani 1 1 d .
H124 H 0.1442 0.2382 0.0751 0.037 Uiso 1 1 calc R
C125 C 0.1379(2) 0.3897(4) 0.13493(17) 0.0287(8) Uani 1 1 d .
H125 H 0.0841 0.3973 0.1148 0.034 Uiso 1 1 calc R
C126 C 0.1811(2) 0.4732(4) 0.18769(17) 0.0259(8) Uani 1 1 d .
H126 H 0.1564 0.5394 0.2032 0.031 Uiso 1 1 calc R
C131 C 0.2768(2) 0.7420(3) 0.23003(16) 0.0233(8) Uani 1 1 d .
C132 C 0.2809(2) 0.7425(4) 0.16948(18) 0.0317(9) Uani 1 1 d .
H132 H 0.3093 0.6731 0.1599 0.038 Uiso 1 1 calc R
C133 C 0.2433(2) 0.8444(4) 0.12321(19) 0.0372(10) Uani 1 1 d .
H133 H 0.2466 0.8457 0.0822 0.045 Uiso 1 1 calc R
C134 C 0.2008(2) 0.9446(4) 0.13675(19) 0.0361(10) Uani 1 1 d .
H134 H 0.1733 1.0119 0.1043 0.043 Uiso 1 1 calc R
C135 C 0.1987(2) 0.9464(4) 0.19661(19) 0.0333(9) Uani 1 1 d .
H135 H 0.1708 1.0168 0.2061 0.04 Uiso 1 1 calc R
C136 C 0.2368(2) 0.8465(4) 0.24381(18) 0.0257(8) Uani 1 1 d .
H136 H 0.2355 0.8496 0.2856 0.031 Uiso 1 1 calc R
C1 C 0.29562(19) 0.2531(3) 0.47032(16) 0.0201(7) Uani 1 1 d .
C11 C 0.3344(2) 0.1452(4) 0.51717(18) 0.0261(8) Uani 1 1 d .
N11 N 0.3621(2) 0.0612(3) 0.55598(16) 0.0345(8) Uani 1 1 d .
C12 C 0.2448(2) 0.3356(4) 0.48635(16) 0.0243(8) Uani 1 1 d .
N12 N 0.20530(19) 0.4008(3) 0.50080(15) 0.0316(7) Uani 1 1 d .
C2 C 0.30337(18) 0.2801(3) 0.41319(16) 0.0192(7) Uani 1 1 d .
C21 C 0.35770(19) 0.2030(3) 0.39548(16) 0.0193(7) Uani 1 1 d .
C22 C 0.43188(19) 0.1789(3) 0.44114(16) 0.0214(7) Uani 1 1 d .
H22 H 0.4482 0.2089 0.4855 0.026 Uiso 1 1 calc R
C23 C 0.4824(2) 0.1116(3) 0.42267(17) 0.0248(8) Uani 1 1 d .
H23 H 0.5333 0.0964 0.4541 0.03 Uiso 1 1 calc R
C24 C 0.4584(2) 0.0662(3) 0.35769(18) 0.0255(8) Uani 1 1 d .
H24 H 0.4931 0.021 0.3447 0.031 Uiso 1 1 calc R
C25 C 0.3839(2) 0.0873(3) 0.31235(17) 0.0241(7) Uani 1 1 d .
H25 H 0.367 0.0537 0.2685 0.029 Uiso 1 1 calc R
C26 C 0.3336(2) 0.1571(3) 0.33061(16) 0.0217(7) Uani 1 1 d .
H26 H 0.283 0.1737 0.299 0.026 Uiso 1 1 calc R
C3 C 0.25667(18) 0.3921(3) 0.37126(15) 0.0181(7) Uani 1 1 d .
C4 C 0.1815(2) 0.3669(3) 0.33195(16) 0.0201(7) Uani 1 1 d .
C41 C 0.14873(19) 0.2306(4) 0.32084(17) 0.0228(7) Uani 1 1 d .
N41 N 0.12616(17) 0.1190(3) 0.31239(16) 0.0307(7) Uani 1 1 d .
C51 C 0.1370(2) 0.4908(3) 0.30625(17) 0.0220(7) Uani 1 1 d .
N52 N 0.17778(16) 0.6087(3) 0.32561(13) 0.0206(6) Uani 1 1 d .
N53 N 0.12768(17) 0.7131(3) 0.30061(15) 0.0264(7) Uani 1 1 d .
N54 N 0.06020(17) 0.6591(3) 0.26762(16) 0.0316(7) Uani 1 1 d .
N55 N 0.06379(17) 0.5176(3) 0.26985(15) 0.0273(7) Uani 1 1 d .
C101 C 0.3755(2) 0.5850(4) 0.48369(17) 0.0363(10) Uani 1 1 d .
H101 H 0.3863 0.5018 0.5088 0.044 Uiso 1 1 calc R
C102 C 0.4137(2) 0.6323(4) 0.44699(18) 0.0326(9) Uani 1 1 d .
H102 H 0.4543 0.5871 0.4422 0.039 Uiso 1 1 calc R
C103 C 0.3797(2) 0.7619(4) 0.41827(17) 0.0358(10) Uani 1 1 d .
H103 H 0.3948 0.8193 0.3915 0.043 Uiso 1 1 calc R
C104 C 0.3211(2) 0.7899(4) 0.4360(2) 0.0409(11) Uani 1 1 d .
H104 H 0.2885 0.8684 0.4228 0.049 Uiso 1 1 calc R
C105 C 0.3185(2) 0.6810(4) 0.47703(19) 0.0384(10) Uani 1 1 d .
H105 H 0.2842 0.674 0.4967 0.046 Uiso 1 1 calc R
Na1 Na -0.05242(8) 0.41286(14) 0.19850(7) 0.0290(3) Uani 1 1 d .
C01 C -0.0353(4) 0.6493(7) 0.0831(4) 0.096(2) Uani 1 1 d .
H01A H -0.0194 0.6487 0.1309 0.144 Uiso 1 1 calc R
H01B H -0.0591 0.7386 0.0649 0.144 Uiso 1 1 calc R
H01C H 0.0091 0.6354 0.0741 0.144 Uiso 1 1 calc R
C02 C -0.0920(4) 0.5331(8) 0.0514(3) 0.098(2) Uani 1 1 d .
H02A H -0.1408 0.5554 0.0529 0.118 Uiso 1 1 calc R
H02B H -0.1015 0.5224 0.0046 0.118 Uiso 1 1 calc R
O03 O -0.0616(2) 0.4061(4) 0.08670(17) 0.0701(11) Uani 1 1 d .
C04 C -0.0996(4) 0.2862(10) 0.0513(3) 0.105(3) Uani 1 1 d .
H04A H -0.113 0.2991 0.0038 0.126 Uiso 1 1 calc R
H04B H -0.1472 0.2727 0.0562 0.126 Uiso 1 1 calc R
C05 C -0.0507(5) 0.1605(8) 0.0760(4) 0.116(3) Uani 1 1 d .
H05A H -0.0067 0.1684 0.0659 0.175 Uiso 1 1 calc R
H05B H -0.08 0.0777 0.0545 0.175 Uiso 1 1 calc R
H05C H -0.0332 0.1528 0.1239 0.175 Uiso 1 1 calc R

loop_
_atom_site_aniso_label
_atom_site_aniso_U_11
_atom_site_aniso_U_22
_atom_site_aniso_U_33
_atom_site_aniso_U_23
_atom_site_aniso_U_13
_atom_site_aniso_U_12
Ru1 0.02005(14) 0.01447(12) 0.01987(13) -0.00130(12) 0.00841(10) -0.00243(12)
P1 0.0210(4) 0.0164(4) 0.0201(4) -0.0007(4) 0.0093(4) -0.0026(4)
C111 0.0211(17) 0.0264(19) 0.0186(16) -0.0019(14) 0.0102(14) -0.0038(14)
C112 0.0236(19) 0.0263(18) 0.0259(19) -0.0007(14) 0.0113(16) -0.0043(15)
C113 0.026(2) 0.032(2) 0.0259(19) -0.0011(15) 0.0116(16) -0.0015(15)
C114 0.022(2) 0.047(2) 0.039(2) 0.0025(19) 0.0157(18) -0.0017(18)
C115 0.030(2) 0.039(2) 0.064(3) 0.006(2) 0.026(2) -0.0086(19)
C116 0.027(2) 0.028(2) 0.043(2) 0.0040(17) 0.0180(19) -0.0018(16)
C121 0.0239(19) 0.0191(16) 0.0208(17) 0.0022(14) 0.0115(15) -0.0003(14)
C122 0.0237(19) 0.0269(18) 0.0248(18) 0.0008(15) 0.0086(16) 0.0031(15)
C123 0.039(2) 0.0242(19) 0.0265(19) -0.0053(15) 0.0117(18) 0.0081(17)
C124 0.035(2) 0.0238(19) 0.0242(19) -0.0028(15) 0.0037(17) -0.0004(16)
C125 0.0255(19) 0.031(2) 0.0268(19) -0.0032(16) 0.0081(16) 0.0020(16)
C126 0.027(2) 0.0285(19) 0.0264(19) -0.0033(15) 0.0150(16) 0.0020(16)
C131 0.028(2) 0.0190(17) 0.0212(17) 0.0029(14) 0.0090(15) -0.0021(14)
C132 0.042(2) 0.026(2) 0.031(2) 0.0010(16) 0.0186(18) -0.0017(17)
C133 0.053(3) 0.033(2) 0.024(2) 0.0028(17) 0.015(2) -0.008(2)
C134 0.046(3) 0.0196(19) 0.033(2) 0.0052(15) 0.008(2) -0.0016(17)
C135 0.034(2) 0.025(2) 0.036(2) 0.0000(16) 0.0101(19) -0.0012(16)
C136 0.025(2) 0.0205(17) 0.030(2) -0.0020(15) 0.0105(16) -0.0049(15)
C1 0.0211(18) 0.0170(16) 0.0216(17) 0.0011(13) 0.0085(14) 0.0014(14)
C11 0.028(2) 0.0253(18) 0.0271(19) 0.0007(16) 0.0138(17) 0.0026(16)
N11 0.041(2) 0.0321(19) 0.0362(18) 0.0102(14) 0.0221(16) 0.0141(15)
C12 0.031(2) 0.0213(18) 0.0211(18) 0.0054(14) 0.0112(16) 0.0017(16)
N12 0.0416(19) 0.0285(17) 0.0301(16) 0.0076(14) 0.0206(15) 0.0086(16)
C2 0.0165(17) 0.0131(15) 0.0267(18) -0.0010(13) 0.0080(14) -0.0039(13)
C21 0.0222(18) 0.0129(15) 0.0245(17) 0.0030(13) 0.0118(15) 0.0022(13)
C22 0.0238(19) 0.0212(17) 0.0183(17) -0.0014(13) 0.0083(15) -0.0005(14)
C23 0.0197(18) 0.0201(18) 0.0325(19) 0.0029(15) 0.0093(15) -0.0004(14)
C24 0.028(2) 0.0185(18) 0.034(2) -0.0013(14) 0.0178(17) 0.0010(14)
C25 0.0295(19) 0.0197(16) 0.0248(17) -0.0037(15) 0.0135(15) -0.0043(16)
C26 0.0224(18) 0.0207(17) 0.0198(17) 0.0021(14) 0.0071(15) 0.0008(14)
C3 0.0194(17) 0.0181(17) 0.0200(16) -0.0040(13) 0.0114(13) -0.0016(14)
C4 0.0258(19) 0.0129(15) 0.0237(18) 0.0010(13) 0.0127(15) 0.0008(13)
C41 0.0172(18) 0.0228(18) 0.0265(18) 0.0002(15) 0.0076(15) 0.0005(14)
N41 0.0238(17) 0.0218(17) 0.0404(19) -0.0026(13) 0.0080(15) -0.0037(13)
C51 0.0237(19) 0.0165(17) 0.0263(18) -0.0016(14) 0.0113(16) -0.0010(14)
N52 0.0232(15) 0.0162(14) 0.0248(15) 0.0020(11) 0.0125(12) 0.0033(12)
N53 0.0222(17) 0.0190(15) 0.0367(18) 0.0035(13) 0.0113(14) 0.0016(13)
N54 0.0233(17) 0.0184(16) 0.048(2) 0.0075(14) 0.0106(16) 0.0042(13)
N55 0.0242(17) 0.0164(15) 0.0376(18) 0.0053(13) 0.0099(14) 0.0025(13)
C101 0.046(2) 0.0228(18) 0.0213(18) 0.0000(16) -0.0030(17) -0.0096(19)
C102 0.026(2) 0.039(2) 0.029(2) -0.0148(17) 0.0080(17) -0.0059(17)
C103 0.045(3) 0.038(2) 0.0202(18) -0.0069(17) 0.0097(18) -0.024(2)
C104 0.043(3) 0.024(2) 0.041(2) -0.0144(18) 0.005(2) 0.0010(18)
C105 0.037(2) 0.049(3) 0.033(2) -0.0193(19) 0.020(2) -0.016(2)
Na1 0.0257(7) 0.0189(7) 0.0379(8) 0.0016(6) 0.0094(6) 0.0012(6)
C01 0.102(6) 0.083(5) 0.107(5) 0.039(4) 0.049(5) 0.038(4)
C02 0.100(6) 0.135(7) 0.052(4) 0.037(4) 0.025(4) 0.051(5)
O03 0.052(2) 0.107(3) 0.050(2) -0.006(2) 0.0208(18) 0.006(2)
C04 0.084(5) 0.154(8) 0.074(4) -0.058(5) 0.032(4) -0.052(5)
C05 0.155(8) 0.089(5) 0.135(7) -0.058(5) 0.091(6) -0.074(6)

loop_
_atom_type_symbol
_atom_type_description
_atom_type_scat_dispersion_real
_atom_type_scat_dispersion_imag
_atom_type_scat_source
C C 0.0033 0.0016 'International Tables Vol C Tables 4.2.6.8 and 6.1.1.4'
H H 0 0 'International Tables Vol C Tables 4.2.6.8 and 6.1.1.4'
N N 0.0061 0.0033 'International Tables Vol C Tables 4.2.6.8 and 6.1.1.4'
P P 0.1023 0.0942 'International Tables Vol C Tables 4.2.6.8 and 6.1.1.4'
Ru Ru -1.2594 0.8363 'International Tables Vol C Tables 4.2.6.8 and 6.1.1.4'
O O 0.0106 0.006 'International Tables Vol C Tables 4.2.6.8 and 6.1.1.4'
Na Na 0.0362 0.0249 'International Tables Vol C Tables 4.2.6.8 and 6.1.1.4'

loop_
_geom_angle_atom_site_label_1
_geom_angle_atom_site_label_2
_geom_angle_atom_site_label_3
_geom_angle
_geom_angle_site_symmetry_1
_geom_angle_site_symmetry_3
C3 Ru1 N52 75.84(12) . .
C3 Ru1 C101 97.53(13) . .
N52 Ru1 C101 136.88(14) . .
C3 Ru1 C102 117.49(14) . .
N52 Ru1 C102 163.70(13) . .
C101 Ru1 C102 37.35(15) . .
C3 Ru1 C105 111.56(14) . .
N52 Ru1 C105 104.98(13) . .
C101 Ru1 C105 37.23(16) . .
C102 Ru1 C105 62.39(15) . .
C3 Ru1 C104 147.65(15) . .
N52 Ru1 C104 101.25(13) . .
C101 Ru1 C104 62.17(15) . .
C102 Ru1 C104 62.45(15) . .
C105 Ru1 C104 37.15(15) . .
C3 Ru1 C103 155.27(15) . .
N52 Ru1 C103 128.36(14) . .
C101 Ru1 C103 62.04(14) . .
C102 Ru1 C103 37.78(15) . .
C105 Ru1 C103 61.47(14) . .
C104 Ru1 C103 36.41(15) . .
C3 Ru1 P1 95.49(9) . .
N52 Ru1 P1 90.84(8) . .
C101 Ru1 P1 132.26(12) . .
C102 Ru1 P1 96.79(10) . .
C105 Ru1 P1 151.14(11) . .
C104 Ru1 P1 116.84(12) . .
C103 Ru1 P1 89.76(10) . .
C111 P1 C121 105.28(15) . .
C111 P1 C131 104.32(16) . .
C121 P1 C131 95.21(15) . .
C111 P1 Ru1 112.33(11) . .
C121 P1 Ru1 120.53(11) . .
C131 P1 Ru1 116.80(12) . .
C116 C111 C112 118.2(3) . .
C116 C111 P1 122.0(3) . .
C112 C111 P1 119.6(3) . .
C113 C112 C111 121.2(3) . .
C113 C112 H112 119.4 . .
C111 C112 H112 119.4 . .
C114 C113 C112 119.6(4) . .
C114 C113 H113 120.2 . .
C112 C113 H113 120.2 . .
C113 C114 C115 120.2(4) . .
C113 C114 H114 119.9 . .
C115 C114 H114 119.9 . .
C116 C115 C114 120.3(4) . .
C116 C115 H115 119.9 . .
C114 C115 H115 119.9 . .
C115 C116 C111 120.6(4) . .
C115 C116 H116 119.7 . .
C111 C116 H116 119.7 . .
C122 C121 C126 118.1(3) . .
C122 C121 P1 124.7(3) . .
C126 C121 P1 117.0(3) . .
C121 C122 C123 120.2(3) . .
C121 C122 H122 119.9 . .
C123 C122 H122 119.9 . .
C124 C123 C122 120.5(3) . .
C124 C123 H123 119.8 . .
C122 C123 H123 119.8 . .
C125 C124 C123 120.2(3) . .
C125 C124 H124 119.9 . .
C123 C124 H124 119.9 . .
C124 C125 C126 119.3(3) . .
C124 C125 H125 120.4 . .
C126 C125 H125 120.4 . .
C125 C126 C121 121.7(3) . .
C125 C126 H126 119.1 . .
C121 C126 H126 119.1 . .
C136 C131 C132 119.2(3) . .
C136 C131 P1 120.8(3) . .
C132 C131 P1 119.3(3) . .
C133 C132 C131 119.9(4) . .
C133 C132 H132 120.1 . .
C131 C132 H132 120.1 . .
C134 C133 C132 120.1(4) . .
C134 C133 H133 119.9 . .
C132 C133 H133 119.9 . .
C135 C134 C133 119.9(4) . .
C135 C134 H134 120 . .
C133 C134 H134 120 . .
C134 C135 C136 120.7(4) . .
C134 C135 H135 119.6 . .
C136 C135 H135 119.6 . .
C135 C136 C131 120.1(3) . .
C135 C136 H136 120 . .
C131 C136 H136 120 . .
C2 C1 C12 119.6(3) . .
C2 C1 C11 125.6(3) . .
C12 C1 C11 114.8(3) . .
N11 C11 C1 175.8(4) . .
N12 C12 C1 178.3(4) . .
C1 C2 C3 116.7(3) . .
C1 C2 C21 122.1(3) . .
C3 C2 C21 121.1(3) . .
C22 C21 C26 119.6(3) . .
C22 C21 C2 121.7(3) . .
C26 C21 C2 118.7(3) . .
C23 C22 C21 120.5(3) . .
C23 C22 H22 119.7 . .
C21 C22 H22 119.7 . .
C22 C23 C24 119.9(3) . .
C22 C23 H23 120.1 . .
C24 C23 H23 120.1 . .
C25 C24 C23 119.7(3) . .
C25 C24 H24 120.2 . .
C23 C24 H24 120.2 . .
C24 C25 C26 120.4(3) . .
C24 C25 H25 119.8 . .
C26 C25 H25 119.8 . .
C25 C26 C21 119.9(3) . .
C25 C26 H26 120.1 . .
C21 C26 H26 120.1 . .
C4 C3 C2 118.8(3) . .
C4 C3 Ru1 118.1(2) . .
C2 C3 Ru1 122.5(2) . .
C3 C4 C41 123.2(3) . .
C3 C4 C51 113.8(3) . .
C41 C4 C51 122.8(3) . .
N41 C41 C4 176.4(4) . .
C41 N41 Na1 164.3(3) . 2_545
N55 C51 N52 111.3(3) . .
N55 C51 C4 135.1(3) . .
N52 C51 C4 113.5(3) . .
N53 N52 C51 105.9(3) . .
N53 N52 Ru1 135.9(2) . .
C51 N52 Ru1 118.1(2) . .
N54 N53 N52 108.2(3) . .
N54 N53 Na1 81.68(19) . 2
N52 N53 Na1 157.4(2) . 2
N53 N54 N55 110.7(3) . .
N53 N54 Na1 68.25(18) . 2
N55 N54 Na1 160.5(3) . 2
C51 N55 N54 104.0(3) . .
C51 N55 Na1 142.7(2) . .
N54 N55 Na1 112.5(2) . .
C102 C101 C105 108.6(4) . .
C102 C101 Ru1 71.5(2) . .
C105 C101 Ru1 72.0(2) . .
C102 C101 H101 125.7 . .
C105 C101 H101 125.7 . .
Ru1 C101 H101 122.4 . .
C101 C102 C103 106.7(4) . .
C101 C102 Ru1 71.2(2) . .
C103 C102 Ru1 72.2(2) . .
C101 C102 H102 126.6 . .
C103 C102 H102 126.6 . .
Ru1 C102 H102 121.8 . .
C104 C103 C102 108.6(3) . .
C104 C103 Ru1 71.8(2) . .
C102 C103 Ru1 70.0(2) . .
C104 C103 H103 125.7 . .
C102 C103 H103 125.7 . .
Ru1 C103 H103 124.1 . .
C103 C104 C105 107.9(4) . .
C103 C104 Ru1 71.8(2) . .
C105 C104 Ru1 70.8(2) . .
C103 C104 H104 126 . .
C105 C104 H104 126 . .
Ru1 C104 H104 123 . .
C101 C105 C104 108.1(4) . .
C101 C105 Ru1 70.7(2) . .
C104 C105 Ru1 72.0(2) . .
C101 C105 H105 125.9 . .
C104 C105 H105 125.9 . .
Ru1 C105 H105 122.9 . .
N55 Na1 N41 94.22(11) . 2
N55 Na1 N53 137.70(12) . 2_545
N41 Na1 N53 108.60(11) 2 2_545
N55 Na1 O03 109.47(13) . .
N41 Na1 O03 98.13(13) 2 .
N53 Na1 O03 102.13(13) 2_545 .
N55 Na1 N54 111.39(11) . 2_545
N41 Na1 N54 134.73(12) 2 2_545
N53 Na1 N54 30.07(9) 2_545 2_545
O03 Na1 N54 106.85(13) . 2_545
C02 C01 H01A 109.5 . .
C02 C01 H01B 109.5 . .
H01A C01 H01B 109.5 . .
C02 C01 H01C 109.5 . .
H01A C01 H01C 109.5 . .
H01B C01 H01C 109.5 . .
O03 C02 C01 108.9(5) . .
O03 C02 H02A 109.9 . .
C01 C02 H02A 109.9 . .
O03 C02 H02B 109.9 . .
C01 C02 H02B 109.9 . .
H02A C02 H02B 108.3 . .
C04 O03 C02 113.1(6) . .
C04 O03 Na1 112.8(4) . .
C02 O03 Na1 112.0(3) . .
O03 C04 C05 110.9(6) . .
O03 C04 H04A 109.5 . .
C05 C04 H04A 109.5 . .
O03 C04 H04B 109.5 . .
C05 C04 H04B 109.4 . .
H04A C04 H04B 108 . .
C04 C05 H05A 109.5 . .
C04 C05 H05B 109.5 . .
H05A C05 H05B 109.5 . .
C04 C05 H05C 109.5 . .
H05A C05 H05C 109.5 . .
H05B C05 H05C 109.5 . .

loop_
_geom_bond_atom_site_label_1
_geom_bond_atom_site_label_2
_geom_bond_distance
_geom_bond_site_symmetry_2
Ru1 C3 2.047(3) .
Ru1 N52 2.076(3) .
Ru1 C101 2.191(4) .
Ru1 C102 2.195(4) .
Ru1 C105 2.207(4) .
Ru1 C104 2.223(4) .
Ru1 C103 2.224(4) .
Ru1 P1 2.2965(8) .
P1 C111 1.829(3) .
P1 C121 1.830(3) .
P1 C131 1.834(3) .
C111 C116 1.391(5) .
C111 C112 1.401(5) .
C112 C113 1.384(5) .
C112 H112 0.95 .
C113 C114 1.377(5) .
C113 H113 0.95 .
C114 C115 1.386(6) .
C114 H114 0.95 .
C115 C116 1.385(5) .
C115 H115 0.95 .
C116 H116 0.95 .
C121 C122 1.387(5) .
C121 C126 1.397(5) .
C122 C123 1.388(5) .
C122 H122 0.95 .
C123 C124 1.380(5) .
C123 H123 0.95 .
C124 C125 1.375(5) .
C124 H124 0.95 .
C125 C126 1.380(5) .
C125 H125 0.95 .
C126 H126 0.95 .
C131 C136 1.388(5) .
C131 C132 1.395(5) .
C132 C133 1.389(5) .
C132 H132 0.95 .
C133 C134 1.388(6) .
C133 H133 0.95 .
C134 C135 1.362(5) .
C134 H134 0.95 .
C135 C136 1.387(5) .
C135 H135 0.95 .
C136 H136 0.95 .
C1 C2 1.379(5) .
C1 C12 1.431(5) .
C1 C11 1.441(5) .
C11 N11 1.141(4) .
C12 N12 1.145(4) .
C2 C3 1.464(4) .
C2 C21 1.482(5) .
C21 C22 1.387(5) .
C21 C26 1.396(4) .
C22 C23 1.383(5) .
C22 H22 0.95 .
C23 C24 1.397(5) .
C23 H23 0.95 .
C24 C25 1.385(5) .
C24 H24 0.95 .
C25 C26 1.388(5) .
C25 H25 0.95 .
C26 H26 0.95 .
C3 C4 1.369(5) .
C4 C41 1.435(5) .
C4 C51 1.442(4) .
C41 N41 1.147(4) .
N41 Na1 2.403(3) 2_545
C51 N55 1.331(4) .
C51 N52 1.348(4) .
N52 N53 1.346(4) .
N53 N54 1.309(4) .
N53 Na1 2.427(3) 2
N54 N55 1.365(4) .
N54 Na1 2.585(3) 2
N55 Na1 2.367(3) .
C101 C102 1.404(6) .
C101 C105 1.404(6) .
C101 H101 0.95 .
C102 C103 1.431(6) .
C102 H102 0.95 .
C103 C104 1.389(6) .
C103 H103 0.95 .
C104 C105 1.411(6) .
C104 H104 0.95 .
C105 H105 0.95 .
Na1 N41 2.403(3) 2
Na1 N53 2.427(3) 2_545
Na1 O03 2.438(4) .
Na1 N54 2.585(3) 2_545
C01 C02 1.519(10) .
C01 H01A 0.98 .
C01 H01B 0.98 .
C01 H01C 0.98 .
C02 O03 1.440(7) .
C02 H02A 0.99 .
C02 H02B 0.99 .
O03 C04 1.418(7) .
C04 C05 1.493(11) .
C04 H04A 0.99 .
C04 H04B 0.99 .
C05 H05A 0.98 .
C05 H05B 0.98 .
C05 H05C 0.98 .
